data_7705845
loop_
_publ_author_name
'Sarwar, Sidra'
'Sanz, Sergio'
'van Leusen, Jan'
'Nichol, Gary S.'
'Brechin, Euan K.'
'K\"ogerler, Paul'

_publ_section_title
;
 Phthalocyanine-polyoxotungstate lanthanide double deckers.
;
_journal_issue 46
_journal_name_full 'Dalton transactions (Cambridge, England : 2003)'
_journal_page_first 16638
_journal_page_last 16642
_journal_paper_doi 10.1039/d0dt03716h
_journal_volume 49
_journal_year 2020
_chemical_formula_moiety 'C32 H18 N8 O39 P Tb W11, 2(C16 H36 N), 2(C6 H16 N), 6[CH2Cl2]'
_chemical_formula_sum 'C82 H134 Cl12 N12 O39 P Tb W11'
_chemical_formula_weight 4549.64
_space_group_crystal_system monoclinic
_space_group_IT_number 12
_space_group_name_Hall '-C 2y'
_space_group_name_H-M_alt 'C 1 2/m 1'
_atom_sites_solution_hydrogens mixed
_atom_sites_solution_primary dual
_audit_creation_date 2020-03-24
_audit_creation_method
;
Olex2 1.3-beta
(compiled 2020.02.04 svn.rd84adfe8 for OlexSys, GUI svn.r6032)
;
_audit_update_record
;
2020-03-27 deposited with the CCDC.	2020-11-03 downloaded from the CCDC.
;
_cell_angle_alpha 90
_cell_angle_beta 95.3550(10)
_cell_angle_gamma 90
_cell_formula_units_Z 4
_cell_length_a 22.5917(14)
_cell_length_b 21.7413(12)
_cell_length_c 26.2648(15)
_cell_measurement_reflns_used 9974
_cell_measurement_temperature 100.15
_cell_measurement_theta_max 20.256
_cell_measurement_theta_min 2.206
_cell_volume 12844.3(13)
_computing_cell_refinement 'SAINT V8.40A (Bruker, 2019)'
_computing_data_reduction 'SAINT V8.40A (Bruker, 2019)'
_computing_molecular_graphics 'Olex2 1.3-beta (Dolomanov et al., 2009)'
_computing_publication_material 'Olex2 1.3-beta (Dolomanov et al., 2009)'
_computing_structure_refinement 'SHELXL 2018/3 (Sheldrick, 2015)'
_computing_structure_solution 'SHELXT  (Sheldrick, 2015)'
_diffrn_ambient_temperature 100.15
_diffrn_detector 'Photon counting pixel array'
_diffrn_detector_type PILATUS_2M_S_N_24_0107_Diamond
_diffrn_measured_fraction_theta_full 0.999
_diffrn_measured_fraction_theta_max 0.999
_diffrn_measurement_device 'Fixed \c 3-circle diffractometer'
_diffrn_measurement_device_type 'Fluid Film Devices'
_diffrn_measurement_method 'shutterless scans'
_diffrn_measurement_specimen_support 'MiTeGen MicroMount'
_diffrn_radiation_monochromator 'Silicon 111'
_diffrn_radiation_probe x-ray
_diffrn_radiation_type Synchrotron
_diffrn_radiation_wavelength 0.6889
_diffrn_reflns_av_R_equivalents 0.0833
_diffrn_reflns_av_unetI/netI 0.0504
_diffrn_reflns_Laue_measured_fraction_full 0.999
_diffrn_reflns_Laue_measured_fraction_max 0.999
_diffrn_reflns_limit_h_max 22
_diffrn_reflns_limit_h_min -22
_diffrn_reflns_limit_k_max 21
_diffrn_reflns_limit_k_min -21
_diffrn_reflns_limit_l_max 26
_diffrn_reflns_limit_l_min -26
_diffrn_reflns_number 53920
_diffrn_reflns_point_group_measured_fraction_full 0.999
_diffrn_reflns_point_group_measured_fraction_max 0.999
_diffrn_reflns_theta_full 20.294
_diffrn_reflns_theta_max 20.294
_diffrn_reflns_theta_min 1.263
_diffrn_source Synchrotron
_diffrn_source_current 0.0
_diffrn_source_power 0.0
_diffrn_source_type 'Undulator, I19, DLS, RAL'
_diffrn_source_voltage 0.0
_diffrn_standards_number 0
_exptl_absorpt_coefficient_mu 9.767
_exptl_absorpt_correction_T_max 0.4252
_exptl_absorpt_correction_T_min 0.2214
_exptl_absorpt_correction_type multi-scan
_exptl_absorpt_process_details
;
SADABS-2016/2 (Bruker,2016/2) was used for absorption correction.
wR2(int) was 0.1335 before and 0.0955 after correction.
The Ratio of minimum to maximum transmission is 0.5207.
The \l/2 correction factor is Not present.
;
_exptl_crystal_colour blue
_exptl_crystal_colour_primary blue
_exptl_crystal_density_diffrn 2.353
_exptl_crystal_description plate
_exptl_crystal_F_000 8480
_exptl_crystal_recrystallization_method 'The material was recrystallised from dichloromethane by slow evaporation'
_exptl_crystal_size_max 0.048
_exptl_crystal_size_mid 0.02
_exptl_crystal_size_min 0.02
_refine_diff_density_max 1.798
_refine_diff_density_min -0.814
_refine_diff_density_rms 0.165
_refine_ls_extinction_method none
_refine_ls_goodness_of_fit_ref 1.110
_refine_ls_hydrogen_treatment mixed
_refine_ls_matrix_type full
_refine_ls_number_parameters 585
_refine_ls_number_reflns 7102
_refine_ls_number_restraints 931
_refine_ls_restrained_S_all 1.073
_refine_ls_R_factor_all 0.0595
_refine_ls_R_factor_gt 0.0509
_refine_ls_shift/su_max 0.001
_refine_ls_shift/su_mean 0.000
_refine_ls_structure_factor_coef Fsqd
_refine_ls_weighting_details 'w=1/[\s^2^(Fo^2^)+(0.0801P)^2^+77.3435P] where P=(Fo^2^+2Fc^2^)/3'
_refine_ls_weighting_scheme calc
_refine_ls_wR_factor_gt 0.1470
_refine_ls_wR_factor_ref 0.1507
_reflns_Friedel_coverage 0.000
_reflns_number_gt 5609
_reflns_number_total 7102
_reflns_threshold_expression 'I > 2\s(I)'
_cod_data_source_file d0dt03716h2.cif
_cod_data_source_block eb20034
_cod_database_code 7705845
_shelx_shelxl_version_number 2018/3
_shelx_space_group_comment
;
The symmetry employed for this shelxl refinement is uniquely defined
by the following loop, which should always be used as a source of
symmetry information in preference to the above space-group names.
They are only intended as comments.
;
_shelx_estimated_absorpt_t_max 0.829
_shelx_estimated_absorpt_t_min 0.651
_olex2_refinement_description
;
1. Fixed Uiso
 At 1.2 times of:
  All C(H) groups, {H25a,H25b,H25c,H25d,H25e,H25f} of C25, {H33a,H33b,H33c,
  H33d,H33e,H33f} of C33, All C(H,H) groups, All N(H) groups
 At 1.5 times of:
  All C(H,H,H) groups, {H39d,H39e,H39f,H39a,H39b,H39c} of C39, {H41d,H41e,
  H41f,H41a,H41b,H41c} of C41
2. Restrained distances
 N6-C26 = N6-C22 = N6-C18 = N6-C30 = C26-C27 = C22-C23 = C18-C19 = C30-C31 =
 C27-C28
 1.52 with sigma of 0.02
 C23-C24 = C19-C20 = C31-C32
 1.53 with sigma of 0.02
 C28-C29 = C24-C25 = C20-C21 = C32-C33
 1.49 with sigma of 0.02
 C39-C38 = N8-C38 = N8-C40A = C41-C40A = C35-C34 = N7-C34 = N7-C36 = C37-C36
 1.49 with sigma of 0.02
 N8-H8
 0.84 with sigma of 0.02
 N6-C23 = N6-C31
 2.59 with sigma of 0.04
 C27-C29 = C23-C25 = C19-C21 = C31-C33
 2.53 with sigma of 0.04
 N6-C27 = N6-C19
 2.56 with sigma of 0.04
 C26-C28 = C22-C24 = C18-C20 = C30-C32
 2.48 with sigma of 0.04
 C39-N8
 2.5 with sigma of 0.04
 C41-N8
 2.5 with sigma of 0.04
 C37-N7
 2.5 with sigma of 0.04
 C35-N7
 2.5 with sigma of 0.04
 N6-C26 \\sim N6-C22 \\sim N6-C18 \\sim N6-C30
 with sigma of 0.02
 C26-C27 \\sim C27-C28 \\sim C28-C29 \\sim C30-C31 \\sim C31-C32 \\sim C32-C33
\\sim C18-C19 \\sim C19-C20
 \\sim C20-C21 \\sim C22-C23 \\sim C23-C24 \\sim C24-C25
 with sigma of 0.02
 C26-C28 \\sim C27-C29 \\sim C30-C32 \\sim C31-C33 \\sim C18-C20 \\sim C19-C21
\\sim C22-C24 \\sim C23-C25
 with sigma of 0.04
 C26-C30 \\sim C30-C18 \\sim C18-C22
 with sigma of 0.04
 C10_$1-C10 \\sim C2-C9
 with sigma of 0.02
 C13-C13_$1 \\sim C6-C5
 with sigma of 0.02
 C13-C12 \\sim C7-C6
 with sigma of 0.02
 C11-C10 \\sim C9-C8
 with sigma of 0.02
 C11-C11_$1 \\sim C8-C3
 with sigma of 0.02
 N3-C10 \\sim N1-C9
 with sigma of 0.02
 C12-C11 \\sim C8-C7
 with sigma of 0.02
 C17-C17_$1 \\sim C6-C5
 with sigma of 0.02
 C14-C14_$1 \\sim C2-C9
 with sigma of 0.02
 C16-C15 \\sim C8-C7
 with sigma of 0.02
 C17-C16 \\sim C7-C6
 with sigma of 0.02
 N5-C14 \\sim N1-C9
 with sigma of 0.02
 C15-C14 \\sim C9-C8
 with sigma of 0.02
3. Uiso/Uaniso restraints and constraints
N6 \\sim C18 \\sim C19 \\sim C20 \\sim C21 \\sim C22 \\sim C23 \\sim C24 \\sim
C25 \\sim C26 \\sim C27 \\sim C28 \\sim C29 \\sim C30 \\sim C31 \\sim C32 \\sim
C33: within 2A with sigma of 0.04 and sigma for terminal atoms of 0.08 within 2A
4. Rigid body (RIGU) restrains
 All non-hydrogen atoms
 with sigma for 1-2 distances of 0.004 and sigma for 1-3 distances of 0.004
5. Others
 1*[Sof(C39)]+1*[Sof(C41)]=1.5 with esd of 0.001
 1*[Sof(C38)]+1*[Sof(C38A)]=0.75 with esd of 0.001
 1*[Sof(C40)]+1*[Sof(C40A)]=0.75 with esd of 0.001
 Fixed Sof: H25a(0.5) H25b(0.5) H25c(0.5) H25d(0.5) H25e(0.5) H25f(0.5)
 H33a(0.5) H33b(0.5) H33c(0.5) H33d(0.5) H33e(0.5) H33f(0.5) H36a(0.5)
 H36b(0.5) H37b(0.5) H37c(0.5) H38a(0.25) H38b(0.25) H38c(0.25) H38d(0.25)
 H39d(0.25) H39e(0.5) H39f(0.5) H39a(0.5) H39b(0.5) H39c(0.5) H40a(0.25)
 H40b(0.25) H40c(0.25) H40d(0.25) H41d(0.5) H41e(0.5) H41f(0.25) H41a(0.5)
 H41b(0.5) H41c(0.5) H8(0.5)
6.a Everything fixed:
 N7, C34, C35, C36, C37, N8, C38, C38A, C39, C40, C40A, C41
6.b Ternary CH refined with riding coordinates:
 N7(H7a)
6.c Secondary CH2 refined with riding coordinates:
 C18(H18a,H18b), C19(H19a,H19b), C20(H20a,H20b), C22(H22a,H22b), C23(H23a,
 H23b), C24(H24a,H24b), C26(H26a,H26b), C27(H27a,H27b), C28(H28a,H28b),
 C30(H30a,H30b), C31(H31a,H31b), C32(H32a,H32b), C34(H34a,H34b), C36(H36a,H36b),
  C38(H38a,H38b), C38A(H38c,H38d), C40(H40a,H40b), C40A(H40c,H40d)
6.d Me refined with riding coordinates:
 C35(H35a,H35b,H35c), C37(H37a,H37b,H37c), C39(H39d,H39e,H39f), C39(H39a,H39b,
 H39c), C41(H41d,H41e,H41f), C41(H41a,H41b,H41c)
6.e Aromatic/amide H refined with riding coordinates:
 C4(H4), C5(H5), C6(H6), C7(H7), C12(H12), C13(H13), C16(H16), C17(H17)
6.f Fitted hexagon refined as free rotating group:
 C3(C4,C5,C6,C7,C8)
6.g Disordered Me refined with riding coordinates:
 C25(H25a,H25b,H25c,H25d,H25e,H25f), C33(H33a,H33b,H33c,H33d,H33e,H33f)
6.h Idealised Me refined as rotating group:
 C21(H21a,H21b,H21c), C29(H29a,H29b,H29c)
;
_smtbx_masks_void_probe_radius 1.2
_smtbx_masks_void_truncation_radius 1.2
_olex2_diffrn_ambient_temperature_device 'Oxford Cryosystems Cryostream 800'
_olex2_exptl_crystal_mounting_method 'The crystal was mounted on a MITIGEN holder in Paratone oil.'
_olex2_submission_original_sample_id SS-358
_olex2_submission_special_instructions 'No special instructions were received'

loop_
_space_group_symop_operation_xyz
'x, y, z'
'-x, y, -z'
'x+1/2, y+1/2, z'
'-x+1/2, y+1/2, -z'
'-x, -y, -z'
'x, -y, z'
'-x+1/2, -y+1/2, -z'
'x+1/2, -y+1/2, z'

loop_
_atom_site_label
_atom_site_type_symbol
_atom_site_fract_x
_atom_site_fract_y
_atom_site_fract_z
_atom_site_U_iso_or_equiv
_atom_site_adp_type
_atom_site_occupancy
_atom_site_site_symmetry_order
_atom_site_calc_flag
_atom_site_refinement_flags_posn
_atom_site_refinement_flags_adp
_atom_site_refinement_flags_occupancy
_atom_site_disorder_assembly
_atom_site_disorder_group
W1 W 0.19012(4) 0.58390(4) 0.23042(3) 0.0928(3) Uani 1 1 d . . . . .
W2 W 0.14896(3) 0.58436(4) 0.35598(3) 0.0881(3) Uani 1 1 d . . . . .
W3 W 0.23820(5) 0.500000 0.45781(3) 0.0739(3) Uani 1 2 d S T P . .
W4 W 0.36230(3) 0.57906(3) 0.42727(2) 0.0745(3) Uani 1 1 d . . . . .
W5 W 0.40605(3) 0.57799(3) 0.29332(2) 0.0603(2) Uani 1 1 d . . . . .
W6 W 0.27386(3) 0.66263(3) 0.32728(2) 0.0747(3) Uani 1 1 d . . . . .
Tb1 Tb 0.33099(5) 0.500000 0.16945(4) 0.0700(3) Uani 1 2 d S T P . .
P1 P 0.2791(2) 0.500000 0.32774(18) 0.0511(13) Uani 1 2 d S T P . .
O1 O 0.2618(5) 0.5677(5) 0.2042(4) 0.082(3) Uani 1 1 d . . . . .
O2 O 0.1366(5) 0.5930(5) 0.2827(4) 0.097(3) Uani 1 1 d . . . . .
O3 O 0.2280(5) 0.6556(5) 0.2627(4) 0.097(3) Uani 1 1 d . . . . .
O4 O 0.1675(7) 0.500000 0.2266(6) 0.093(5) Uani 1 2 d S T P . .
O5 O 0.1479(6) 0.6163(8) 0.1806(5) 0.145(5) Uani 1 1 d . . . . .
O6 O 0.1920(5) 0.5595(5) 0.4182(4) 0.087(3) Uani 1 1 d . . . . .
O7 O 0.1981(5) 0.6549(5) 0.3557(4) 0.092(3) Uani 1 1 d . . . . .
O8 O 0.1281(6) 0.500000 0.3463(7) 0.100(5) Uani 1 2 d S T P . .
O9 O 0.0858(5) 0.6150(6) 0.3758(4) 0.104(4) Uani 1 1 d . . . . .
O10 O 0.2968(5) 0.5609(5) 0.4698(4) 0.089(3) Uani 1 1 d . . . . .
O11 O 0.2990(6) 0.500000 0.3857(5) 0.073(3) Uani 1 2 d S T P . .
O12 O 0.2049(9) 0.500000 0.5134(6) 0.113(5) Uani 1 2 d S T P . .
O13 O 0.4032(5) 0.5747(4) 0.3721(3) 0.075(3) Uani 1 1 d . . . . .
O14 O 0.3106(5) 0.6358(5) 0.3920(3) 0.088(3) Uani 1 1 d . . . . .
O15 O 0.4031(5) 0.6266(5) 0.4678(4) 0.099(4) Uani 1 1 d . . . . .
O16 O 0.3914(7) 0.500000 0.4513(6) 0.097(4) Uani 1 2 d S T P . .
O17 O 0.3431(4) 0.6360(4) 0.3001(3) 0.074(3) Uani 1 1 d . . . . .
O18 O 0.3324(5) 0.500000 0.2991(4) 0.059(3) Uani 1 2 d S T P . .
O19 O 0.3859(5) 0.5661(4) 0.2275(3) 0.075(3) Uani 1 1 d . . . . .
O20 O 0.4673(5) 0.6220(5) 0.2924(4) 0.095(3) Uani 1 1 d . . . . .
O21 O 0.4467(6) 0.500000 0.3037(5) 0.076(4) Uani 1 2 d S T P . .
O22 O 0.2839(6) 0.7393(5) 0.3315(4) 0.105(4) Uani 1 1 d . . . . .
O23 O 0.2415(5) 0.4423(5) 0.3157(4) 0.082(3) Uani 1 1 d . . . . .
N1 N 0.3466(6) 0.4082(6) 0.1173(4) 0.071(3) Uani 1 1 d D . . . .
N2 N 0.2422(6) 0.3891(7) 0.0774(5) 0.094(4) Uani 1 1 d . . . . .
N3 N 0.2576(8) 0.500000 0.0945(7) 0.088(5) Uani 1 2 d DS T P . .
N4 N 0.4523(6) 0.3918(6) 0.1387(5) 0.085(4) Uani 1 1 d . . . . .
N5 N 0.4322(7) 0.500000 0.1414(6) 0.071(4) Uani 1 2 d DS T P . .
C2 C 0.3008(7) 0.3748(9) 0.0931(6) 0.090(4) Uani 1 1 d D . . . .
C3 C 0.3209(5) 0.3124(5) 0.0837(5) 0.100(5) Uani 1 1 d DG . . . .
C4 C 0.2952(5) 0.2605(6) 0.0600(5) 0.119(6) Uani 1 1 d G . . . .
H4 H 0.254051 0.260229 0.048651 0.142 Uiso 1 1 calc R U . . .
C5 C 0.3299(7) 0.2089(5) 0.0528(5) 0.156(9) Uani 1 1 d DG . . . .
H5 H 0.312362 0.173440 0.036527 0.187 Uiso 1 1 calc R U . . .
C6 C 0.3901(6) 0.2093(5) 0.0693(6) 0.147(9) Uani 1 1 d DG . . . .
H6 H 0.413808 0.174081 0.064402 0.176 Uiso 1 1 calc R U . . .
C7 C 0.4158(5) 0.2613(6) 0.0931(5) 0.127(7) Uani 1 1 d DG . . . .
H7 H 0.456943 0.261512 0.104402 0.153 Uiso 1 1 calc R U . . .
C8 C 0.3811(6) 0.3128(5) 0.1003(5) 0.095(5) Uani 1 1 d DG . . . .
C9 C 0.3975(7) 0.3739(7) 0.1207(6) 0.084(4) Uani 1 1 d D . . . .
C10 C 0.2258(7) 0.4485(5) 0.0775(6) 0.094(5) Uani 1 1 d D . . . .
C11 C 0.1697(7) 0.4682(4) 0.0500(6) 0.108(6) Uani 1 1 d D . . . .
C12 C 0.1267(8) 0.4328(10) 0.0228(8) 0.149(9) Uani 1 1 d D . . . .
H12 H 0.128035 0.389232 0.021102 0.179 Uiso 1 1 calc R U . . .
C13 C 0.0814(8) 0.4680(4) -0.0015(7) 0.151(12) Uani 1 1 d D . . . .
H13 H 0.048617 0.447337 -0.019152 0.181 Uiso 1 1 calc R U . . .
C14 C 0.4670(7) 0.4484(5) 0.1481(5) 0.079(4) Uani 1 1 d D . . . .
C15 C 0.5279(6) 0.4688(7) 0.1614(6) 0.090(5) Uani 1 1 d D . . . .
C16 C 0.5796(7) 0.4346(9) 0.1740(9) 0.133(8) Uani 1 1 d D . . . .
H16 H 0.579569 0.390906 0.173816 0.159 Uiso 1 1 calc R U . . .
C17 C 0.6307(9) 0.4680(4) 0.1868(12) 0.194(13) Uani 1 1 d D . . . .
H17 H 0.666941 0.446754 0.195808 0.232 Uiso 1 1 calc R U . . .
N6 N -0.0270(6) 0.7011(7) 0.2631(6) 0.128(5) Uani 1 1 d D U . . .
C18 C 0.0188(7) 0.7501(9) 0.2539(8) 0.142(7) Uani 1 1 d D U . . .
H18A H 0.024015 0.751543 0.216941 0.171 Uiso 1 1 calc R U . . .
H18B H 0.003452 0.790605 0.263748 0.171 Uiso 1 1 calc R U . . .
C19 C 0.0788(8) 0.7395(10) 0.2832(10) 0.173(9) Uani 1 1 d D U . . .
H19A H 0.092916 0.697450 0.276616 0.208 Uiso 1 1 calc R U . . .
H19B H 0.075377 0.743741 0.320369 0.208 Uiso 1 1 calc R U . . .
C20 C 0.1227(10) 0.7867(12) 0.2662(9) 0.196(11) Uani 1 1 d D U . . .
H20A H 0.158127 0.764714 0.255951 0.235 Uiso 1 1 calc R U . . .
H20B H 0.104142 0.808458 0.235667 0.235 Uiso 1 1 calc R U . . .
C21 C 0.1421(14) 0.8324(13) 0.3056(12) 0.248(16) Uani 1 1 d D U . . .
H21A H 0.128862 0.819583 0.338482 0.373 Uiso 1 1 calc R U . . .
H21B H 0.124698 0.872488 0.295934 0.373 Uiso 1 1 calc R U . . .
H21C H 0.185527 0.835491 0.308618 0.373 Uiso 1 1 calc R U . . .
C22 C -0.0096(9) 0.6395(8) 0.2434(8) 0.165(8) Uani 1 1 d D U . . .
H22A H -0.041421 0.609507 0.248895 0.198 Uiso 1 1 calc R U . . .
H22B H 0.027068 0.625551 0.263688 0.198 Uiso 1 1 calc R U . . .
C23 C 0.0010(12) 0.6393(10) 0.1872(9) 0.218(11) Uani 1 1 d D U . . .
H23A H 0.035632 0.665230 0.181128 0.262 Uiso 1 1 calc R U . . .
H23B H -0.034387 0.654889 0.165991 0.262 Uiso 1 1 calc R U . . .
C24 C 0.0128(15) 0.5716(10) 0.1747(11) 0.276(14) Uani 1 1 d D U . . .
H24A H 0.043006 0.554462 0.200608 0.332 Uiso 1 1 calc R U . . .
H24B H -0.024248 0.547495 0.175841 0.332 Uiso 1 1 calc R U . . .
C25 C 0.0344(14) 0.5663(15) 0.1227(10) 0.34(2) Uani 1 1 d D U . . .
H25A H 0.041782 0.522937 0.115212 0.410 Uiso 0.5 1 calc R U P . .
H25B H 0.004229 0.582731 0.097083 0.410 Uiso 0.5 1 calc R U P . .
H25C H 0.071365 0.589686 0.121806 0.410 Uiso 0.5 1 calc R U P . .
H25D H 0.036469 0.607299 0.107522 0.410 Uiso 0.5 1 calc R U P . .
H25E H 0.074022 0.547505 0.125651 0.410 Uiso 0.5 1 calc R U P . .
H25F H 0.006886 0.540550 0.100928 0.410 Uiso 0.5 1 calc R U P . .
C26 C -0.0817(7) 0.7267(10) 0.2333(8) 0.147(7) Uani 1 1 d D U . . .
H26A H -0.072657 0.734363 0.197723 0.176 Uiso 1 1 calc R U . . .
H26B H -0.091434 0.766764 0.248399 0.176 Uiso 1 1 calc R U . . .
C27 C -0.1358(8) 0.6854(11) 0.2323(10) 0.183(9) Uani 1 1 d D U . . .
H27A H -0.145178 0.676206 0.267556 0.219 Uiso 1 1 calc R U . . .
H27B H -0.128212 0.646139 0.214953 0.219 Uiso 1 1 calc R U . . .
C28 C -0.1875(9) 0.7194(12) 0.2032(10) 0.197(11) Uani 1 1 d D U . . .
H28A H -0.197508 0.756001 0.223133 0.236 Uiso 1 1 calc R U . . .
H28B H -0.175132 0.733815 0.170091 0.236 Uiso 1 1 calc R U . . .
C29 C -0.2418(11) 0.6799(18) 0.1936(13) 0.302(19) Uani 1 1 d D U . . .
H29A H -0.249135 0.658129 0.225067 0.453 Uiso 1 1 calc R U . . .
H29B H -0.235634 0.649897 0.166716 0.453 Uiso 1 1 calc R U . . .
H29C H -0.276171 0.705778 0.182637 0.453 Uiso 1 1 calc R U . . .
C30 C -0.0341(10) 0.6881(9) 0.3190(7) 0.157(7) Uani 1 1 d D U . . .
H30A H -0.063673 0.654771 0.321068 0.188 Uiso 1 1 calc R U . . .
H30B H 0.004304 0.673090 0.335678 0.188 Uiso 1 1 calc R U . . .
C31 C -0.0537(12) 0.7433(9) 0.3484(7) 0.161(8) Uani 1 1 d D U . . .
H31A H -0.090065 0.761003 0.330114 0.194 Uiso 1 1 calc R U . . .
H31B H -0.022214 0.775092 0.349825 0.194 Uiso 1 1 calc R U . . .
C32 C -0.0663(11) 0.7263(14) 0.4027(7) 0.201(11) Uani 1 1 d D U . . .
H32A H -0.094701 0.755868 0.415523 0.241 Uiso 1 1 calc R U . . .
H32B H -0.083870 0.684616 0.403181 0.241 Uiso 1 1 calc R U . . .
C33 C -0.0089(14) 0.728(2) 0.4357(9) 0.285(18) Uani 1 1 d D U . . .
H33A H -0.015995 0.717116 0.470852 0.342 Uiso 0.5 1 calc R U P . .
H33B H 0.018825 0.698376 0.422827 0.342 Uiso 0.5 1 calc R U P . .
H33C H 0.008034 0.769373 0.435125 0.342 Uiso 0.5 1 calc R U P . .
H33D H 0.023237 0.739461 0.415017 0.342 Uiso 0.5 1 calc R U P . .
H33E H -0.011583 0.758201 0.463042 0.342 Uiso 0.5 1 calc R U P . .
H33F H -0.000791 0.687204 0.450744 0.342 Uiso 0.5 1 calc R U P . .
N7 N 0.538110 0.500000 0.395120 0.201 Uani 1 2 d DS T P . .
H7A H 0.502208 0.499998 0.369782 0.242 Uiso 1 2 calc R U P . .
C34 C 0.544850 0.552050 0.432370 0.228 Uani 1 1 d D . . . .
H34A H 0.509855 0.552765 0.452413 0.274 Uiso 1 1 calc R U . . .
H34B H 0.580462 0.544602 0.456504 0.274 Uiso 1 1 calc R U . . .
C35 C 0.550640 0.612590 0.408240 0.298 Uani 1 1 d D . . . .
H35A H 0.554878 0.644457 0.434719 0.446 Uiso 1 1 calc R U . . .
H35B H 0.585790 0.612724 0.389016 0.446 Uiso 1 1 calc R U . . .
H35C H 0.515106 0.620896 0.384920 0.446 Uiso 1 1 calc R U . . .
C36 C 0.597560 0.500000 0.374720 0.374 Uani 1 2 d DS T P . .
H36A H 0.620186 0.536868 0.387210 0.449 Uiso 0.5 1 calc R U P . .
H36B H 0.620186 0.463132 0.387210 0.449 Uiso 0.5 1 calc R U P . .
C37 C 0.590660 0.500000 0.317900 0.543 Uani 1 2 d DS T P . .
H37A H 0.629996 0.500000 0.305014 0.815 Uiso 0.5 1 calc R U P A -1
H37B H 0.568717 0.463196 0.305606 0.815 Uiso 0.5 1 calc R U P A -1
H37C H 0.568717 0.536804 0.305606 0.815 Uiso 0.5 1 calc R U P A -1
N8 N 0.250000 0.750000 0.500000 0.156 Uani 1 2 d DS . P . .
C38 C 0.207900 0.715740 0.459430 0.204 Uani 0.3594 1 d D . P B -1
H38A H 0.221420 0.724288 0.425350 0.245 Uiso 0.25 1 calc R U P B -1
H38B H 0.212524 0.671011 0.465651 0.245 Uiso 0.25 1 calc R U P B -1
C38A C 0.184740 0.774240 0.506460 0.246 Uani 0.3906 1 d . . P B -2
H38C H 0.181435 0.819097 0.500361 0.295 Uiso 0.25 1 calc R U P B -2
H38D H 0.172635 0.764716 0.540860 0.295 Uiso 0.25 1 calc R U P B -2
C39 C 0.141350 0.731300 0.457350 0.190 Uani 1.2277 1 d D . P . .
H39D H 0.119434 0.706941 0.430424 0.285 Uiso 0.25 1 calc R U P B -1
H39E H 0.126628 0.721703 0.490375 0.285 Uiso 0.5 1 calc R U P B -1
H39F H 0.135557 0.775177 0.449925 0.285 Uiso 0.5 1 calc R U P B -1
H39A H 0.099309 0.742381 0.457411 0.285 Uiso 0.5 1 calc R U P B -2
H39B H 0.154955 0.741049 0.423927 0.285 Uiso 0.5 1 calc R U P B -2
H39C H 0.146235 0.687163 0.464057 0.285 Uiso 0.5 1 calc R U P B -2
C40 C 0.238980 0.729350 0.564580 0.251 Uani 0.3015 1 d . . P B -1
H40A H 0.272380 0.742872 0.589108 0.302 Uiso 0.25 1 calc R U P B -1
H40B H 0.201076 0.745608 0.575173 0.302 Uiso 0.25 1 calc R U P B -1
C40A C 0.255540 0.680540 0.506310 0.277 Uani 0.4485 1 d D . P B -2
H40C H 0.297253 0.668459 0.502979 0.332 Uiso 0.25 1 calc R U P B -2
H40D H 0.230300 0.660365 0.478310 0.332 Uiso 0.25 1 calc R U P B -2
C41 C 0.237440 0.656890 0.557720 0.249 Uani 0.2723 1 d D . P . .
H41D H 0.231519 0.637390 0.590500 0.374 Uiso 0.5 1 calc R U P B -1
H41E H 0.204692 0.645601 0.532324 0.374 Uiso 0.5 1 calc R U P B -1
H41F H 0.275157 0.642897 0.546096 0.374 Uiso 0.25 1 calc R U P B -1
H41A H 0.242038 0.612089 0.559265 0.374 Uiso 0.5 1 calc R U P B -2
H41B H 0.262877 0.675795 0.585700 0.374 Uiso 0.5 1 calc R U P B -2
H41C H 0.195854 0.667693 0.561006 0.374 Uiso 0.5 1 calc R U P B -2
H8 H 0.279(3) 0.752(4) 0.481(3) 0.299 Uiso 0.5 1 d D U P C -2

loop_
_atom_site_aniso_label
_atom_site_aniso_U_11
_atom_site_aniso_U_22
_atom_site_aniso_U_33
_atom_site_aniso_U_23
_atom_site_aniso_U_13
_atom_site_aniso_U_12
W1 0.0958(6) 0.1195(7) 0.0605(5) 0.0106(4) -0.0067(4) 0.0457(5)
W2 0.0794(6) 0.0926(6) 0.0940(6) -0.0020(4) 0.0175(4) 0.0220(4)
W3 0.0990(8) 0.0739(7) 0.0507(6) 0.000 0.0172(5) 0.000
W4 0.0995(6) 0.0693(5) 0.0524(4) -0.0133(3) -0.0049(4) -0.0072(4)
W5 0.0703(5) 0.0596(4) 0.0503(4) -0.0018(3) 0.0017(3) -0.0105(3)
W6 0.1045(6) 0.0527(4) 0.0693(5) 0.0050(3) 0.0207(4) 0.0139(3)
Tb1 0.0902(8) 0.0766(8) 0.0433(6) 0.000 0.0068(5) 0.000
P1 0.054(3) 0.054(3) 0.045(3) 0.000 0.002(2) 0.000
O1 0.107(7) 0.076(7) 0.066(6) 0.017(5) 0.022(6) 0.012(6)
O2 0.089(8) 0.113(9) 0.091(7) -0.006(6) 0.011(6) 0.019(6)
O3 0.129(8) 0.097(8) 0.063(6) 0.002(6) 0.002(6) 0.029(6)
O4 0.106(11) 0.053(8) 0.120(13) 0.000 0.019(10) 0.000
O5 0.144(11) 0.193(13) 0.089(8) 0.041(9) -0.040(8) 0.056(10)
O6 0.089(7) 0.071(7) 0.102(7) -0.017(5) 0.019(6) -0.004(5)
O7 0.114(7) 0.078(7) 0.091(7) -0.005(6) 0.038(6) 0.009(6)
O8 0.058(10) 0.112(11) 0.122(13) 0.000 -0.031(9) 0.000
O9 0.104(8) 0.117(9) 0.094(8) 0.012(7) 0.028(7) 0.027(7)
O10 0.125(8) 0.070(7) 0.070(6) -0.004(5) 0.005(6) 0.009(6)
O11 0.096(9) 0.075(8) 0.047(5) 0.000 0.003(5) 0.000
O12 0.167(16) 0.107(13) 0.069(10) 0.000 0.034(10) 0.000
O13 0.087(7) 0.078(7) 0.058(5) -0.008(4) -0.016(5) 0.009(5)
O14 0.140(8) 0.068(6) 0.056(6) -0.012(5) 0.008(5) 0.036(6)
O15 0.137(9) 0.101(8) 0.058(6) -0.026(6) 0.004(6) -0.036(7)
O16 0.124(12) 0.092(10) 0.071(9) 0.000 -0.013(8) 0.000
O17 0.097(7) 0.071(6) 0.052(5) 0.006(5) -0.002(5) 0.002(5)
O18 0.062(6) 0.075(8) 0.039(6) 0.000 -0.003(5) 0.000
O19 0.117(8) 0.057(6) 0.050(5) 0.012(4) 0.004(5) 0.003(5)
O20 0.098(7) 0.081(7) 0.106(8) 0.011(6) 0.012(6) -0.012(6)
O21 0.088(9) 0.074(8) 0.067(9) 0.000 0.009(7) 0.000
O22 0.169(12) 0.050(7) 0.104(9) 0.004(5) 0.049(8) 0.003(6)
O23 0.087(7) 0.086(7) 0.071(7) 0.009(5) 0.003(5) -0.028(5)
N1 0.089(7) 0.088(7) 0.034(6) -0.009(6) -0.001(6) -0.002(5)
N2 0.088(8) 0.129(10) 0.062(8) -0.019(8) 0.002(7) -0.007(7)
N3 0.076(11) 0.119(11) 0.065(11) 0.000 -0.011(9) 0.000
N4 0.093(8) 0.090(8) 0.072(9) -0.011(7) 0.004(7) 0.011(6)
N5 0.074(9) 0.086(9) 0.050(9) 0.000 -0.002(8) 0.000
C2 0.095(8) 0.103(9) 0.071(10) -0.027(9) 0.007(8) -0.005(7)
C3 0.104(9) 0.104(9) 0.094(13) -0.035(9) 0.027(9) -0.014(7)
C4 0.132(14) 0.113(13) 0.112(15) -0.041(11) 0.017(12) -0.027(9)
C5 0.166(16) 0.126(15) 0.17(2) -0.062(16) 0.004(16) -0.008(13)
C6 0.166(15) 0.104(14) 0.17(2) -0.063(14) 0.008(16) 0.008(12)
C7 0.142(14) 0.093(12) 0.146(18) -0.039(11) 0.009(13) 0.011(9)
C8 0.111(9) 0.091(9) 0.085(12) -0.029(9) 0.012(9) -0.003(7)
C9 0.103(8) 0.084(9) 0.065(10) -0.016(8) 0.012(8) 0.004(6)
C10 0.081(10) 0.131(10) 0.067(11) -0.005(10) -0.017(8) -0.006(7)
C11 0.072(9) 0.164(17) 0.085(11) 0.002(10) -0.012(8) -0.007(8)
C12 0.088(14) 0.24(2) 0.118(17) -0.021(15) -0.023(11) -0.033(13)
C13 0.068(11) 0.28(4) 0.101(14) -0.008(15) -0.017(9) -0.039(13)
C14 0.091(8) 0.090(8) 0.052(9) 0.000(8) -0.009(8) 0.009(6)
C15 0.085(8) 0.101(12) 0.080(11) 0.002(8) -0.005(8) 0.014(6)
C16 0.096(11) 0.107(15) 0.19(2) -0.008(14) -0.031(14) 0.022(9)
C17 0.073(11) 0.16(2) 0.34(4) -0.02(2) -0.005(17) 0.010(11)
N6 0.104(9) 0.123(11) 0.154(10) -0.031(10) -0.009(9) 0.033(7)
C18 0.130(12) 0.129(13) 0.168(17) 0.003(13) 0.009(12) 0.034(10)
C19 0.141(14) 0.155(18) 0.22(2) 0.052(16) -0.020(15) -0.012(13)
C20 0.197(18) 0.18(2) 0.20(3) 0.032(17) 0.00(2) -0.052(17)
C21 0.27(3) 0.23(3) 0.26(3) -0.06(2) 0.11(3) -0.08(2)
C22 0.092(14) 0.161(13) 0.235(18) -0.102(15) -0.026(15) 0.024(11)
C23 0.141(18) 0.25(2) 0.27(2) -0.146(19) 0.043(18) -0.031(18)
C24 0.20(2) 0.28(2) 0.36(3) -0.21(2) 0.08(2) -0.06(2)
C25 0.22(3) 0.50(5) 0.30(3) -0.30(3) 0.00(3) -0.05(3)
C26 0.114(11) 0.180(18) 0.144(14) -0.042(14) -0.002(12) 0.051(10)
C27 0.100(12) 0.28(2) 0.169(19) -0.039(18) 0.003(14) 0.019(13)
C28 0.120(14) 0.31(3) 0.15(2) -0.06(2) -0.009(15) 0.041(17)
C29 0.14(2) 0.52(5) 0.24(4) 0.02(4) -0.02(2) -0.06(3)
C30 0.151(17) 0.152(17) 0.167(12) 0.002(12) 0.013(13) 0.034(14)
C31 0.21(2) 0.142(17) 0.143(14) 0.023(13) 0.054(15) 0.029(16)
C32 0.24(3) 0.23(2) 0.141(16) 0.052(17) 0.058(16) 0.06(2)
C33 0.27(3) 0.43(5) 0.16(2) 0.03(3) 0.04(2) 0.01(4)
N7 0.146 0.207 0.223 0.000 -0.131 0.000
C34 0.203 0.193 0.264 -0.009 -0.105 -0.044
C35 0.533 0.218 0.114 -0.007 -0.117 -0.035
C36 0.269 0.478 0.377 0.000 0.037 0.000
C37 0.103 1.141 0.377 0.000 -0.023 0.000
N8 0.170 0.141 0.162 -0.021 0.033 -0.006
C38 0.161 0.219 0.230 -0.057 0.007 0.013
C38A 0.194 0.265 0.282 -0.096 0.039 0.011
C39 0.162 0.207 0.204 -0.057 0.029 0.033
C40 0.428 0.138 0.204 -0.010 0.112 -0.018
C40A 0.306 0.187 0.355 0.093 0.124 0.030
C41 0.406 0.119 0.236 -0.009 0.107 -0.003

loop_
_atom_type_symbol
_atom_type_description
_atom_type_scat_dispersion_real
_atom_type_scat_dispersion_imag
_atom_type_scat_source
C C 0.0032 0.0015 'International Tables Vol C Tables 4.2.6.8 and 6.1.1.4'
Cl Cl 0.1418 0.1507 'International Tables Vol C Tables 4.2.6.8 and 6.1.1.4'
H H 0.0000 0.0000 'International Tables Vol C Tables 4.2.6.8 and 6.1.1.4'
N N 0.0060 0.0030 'International Tables Vol C Tables 4.2.6.8 and 6.1.1.4'
O O 0.0108 0.0057 'International Tables Vol C Tables 4.2.6.8 and 6.1.1.4'
P P 0.0990 0.0908 'International Tables Vol C Tables 4.2.6.8 and 6.1.1.4'
Tb Tb -0.0860 3.9622 'International Tables Vol C Tables 4.2.6.8 and 6.1.1.4'
W W -0.5651 6.4269 'International Tables Vol C Tables 4.2.6.8 and 6.1.1.4'

loop_
_geom_angle_atom_site_label_1
_geom_angle_atom_site_label_2
_geom_angle_atom_site_label_3
_geom_angle
_geom_angle_site_symmetry_1
_geom_angle_site_symmetry_3
_geom_angle_publ_flag
O1 W1 O2 156.3(4) . . ?
O1 W1 O3 87.1(5) . . ?
O1 W1 O4 92.2(6) . . ?
O1 W1 O23 86.6(4) . 6_565 ?
O2 W1 O3 83.5(5) . . ?
O2 W1 O23 69.7(4) . 6_565 ?
O3 W1 O23 68.9(4) . 6_565 ?
O4 W1 O2 87.2(6) . . ?
O4 W1 O3 154.8(6) . . ?
O4 W1 O23 85.9(6) . 6_565 ?
O5 W1 O1 103.9(6) . . ?
O5 W1 O2 99.3(6) . . ?
O5 W1 O3 101.4(6) . . ?
O5 W1 O4 103.2(8) . . ?
O5 W1 O23 165.6(6) . 6_565 ?
O2 W2 O23 69.5(4) . 6_565 ?
O6 W2 O2 154.3(4) . . ?
O6 W2 O8 86.7(5) . . ?
O6 W2 O23 85.3(4) . 6_565 ?
O7 W2 O2 87.0(5) . . ?
O7 W2 O6 88.9(5) . . ?
O7 W2 O8 156.5(6) . . ?
O7 W2 O23 70.8(4) . 6_565 ?
O8 W2 O2 87.1(6) . . ?
O8 W2 O23 85.8(6) . 6_565 ?
O9 W2 O2 102.7(5) . . ?
O9 W2 O6 103.0(5) . . ?
O9 W2 O7 101.1(5) . . ?
O9 W2 O8 102.3(6) . . ?
O9 W2 O23 168.6(5) . 6_565 ?
O6 W3 O6 85.4(6) . 6_565 ?
O6 W3 O11 84.1(4) . . ?
O6 W3 O11 84.1(4) 6_565 . ?
O10 W3 O6 87.4(4) . . ?
O10 W3 O6 155.6(4) 6_565 . ?
O10 W3 O6 87.4(4) 6_565 6_565 ?
O10 W3 O6 155.6(4) . 6_565 ?
O10 W3 O10 89.6(6) . 6_565 ?
O10 W3 O11 72.0(4) . . ?
O10 W3 O11 72.0(4) 6_565 . ?
O12 W3 O6 101.7(6) . . ?
O12 W3 O6 101.7(6) . 6_565 ?
O12 W3 O10 102.6(6) . . ?
O12 W3 O10 102.6(6) . 6_565 ?
O12 W3 O11 172.0(7) . . ?
O10 W4 O11 70.8(4) . . ?
O13 W4 O10 156.4(4) . . ?
O13 W4 O11 85.8(4) . . ?
O13 W4 O14 88.8(4) . . ?
O13 W4 O16 91.8(6) . . ?
O14 W4 O10 87.0(5) . . ?
O14 W4 O11 86.0(4) . . ?
O14 W4 O16 157.5(5) . . ?
O15 W4 O10 99.1(5) . . ?
O15 W4 O11 167.8(5) . . ?
O15 W4 O13 104.4(5) . . ?
O15 W4 O14 100.7(5) . . ?
O15 W4 O16 100.9(6) . . ?
O16 W4 O10 83.5(6) . . ?
O16 W4 O11 71.6(4) . . ?
O13 W5 O18 80.0(4) . . ?
O17 W5 O13 80.7(4) . . ?
O17 W5 O18 86.2(4) . . ?
O17 W5 O21 155.2(5) . . ?
O19 W5 O13 160.3(4) . . ?
O19 W5 O17 93.5(4) . . ?
O19 W5 O18 80.9(4) . . ?
O19 W5 O21 94.9(5) . . ?
O20 W5 O13 97.8(5) . . ?
O20 W5 O17 104.2(5) . . ?
O20 W5 O18 169.0(4) . . ?
O20 W5 O19 101.9(5) . . ?
O20 W5 O21 96.9(5) . . ?
O21 W5 O13 83.6(5) . . ?
O21 W5 O18 72.2(4) . . ?
O3 W6 O7 84.8(5) . . ?
O3 W6 O14 156.9(5) . . ?
O3 W6 O23 71.3(4) . 6_565 ?
O7 W6 O23 72.4(4) . 6_565 ?
O14 W6 O7 87.5(5) . . ?
O14 W6 O23 85.7(4) . 6_565 ?
O17 W6 O3 92.3(4) . . ?
O17 W6 O7 157.0(4) . . ?
O17 W6 O14 86.3(4) . . ?
O17 W6 O23 85.0(4) . 6_565 ?
O22 W6 O3 101.3(5) . . ?
O22 W6 O7 100.3(5) . . ?
O22 W6 O14 101.5(5) . . ?
O22 W6 O17 102.7(5) . . ?
O22 W6 O23 169.7(5) . 6_565 ?
O1 Tb1 O1 76.1(5) . 6_565 ?
O1 Tb1 N1 81.1(4) 6_565 . ?
O1 Tb1 N1 147.5(4) 6_565 6_565 ?
O1 Tb1 N1 147.5(4) . . ?
O1 Tb1 N1 81.1(4) . 6_565 ?
O1 Tb1 N3 83.6(4) . . ?
O1 Tb1 N3 83.6(4) 6_565 . ?
O1 Tb1 N5 140.5(3) 6_565 . ?
O1 Tb1 N5 140.5(3) . . ?
O19 Tb1 O1 72.6(4) 6_565 6_565 ?
O19 Tb1 O1 116.8(3) 6_565 . ?
O19 Tb1 O1 72.6(4) . . ?
O19 Tb1 O1 116.8(3) . 6_565 ?
O19 Tb1 O19 74.9(4) . 6_565 ?
O19 Tb1 N1 76.9(3) 6_565 . ?
O19 Tb1 N1 76.9(3) . 6_565 ?
O19 Tb1 N1 139.3(4) 6_565 6_565 ?
O19 Tb1 N1 139.3(4) . . ?
O19 Tb1 N3 142.5(2) . . ?
O19 Tb1 N3 142.5(2) 6_565 . ?
O19 Tb1 N5 75.4(4) 6_565 . ?
O19 Tb1 N5 75.4(4) . . ?
N1 Tb1 N1 108.1(5) 6_565 . ?
N1 Tb1 N5 69.5(3) . . ?
N1 Tb1 N5 69.5(3) 6_565 . ?
N3 Tb1 N1 71.0(4) . 6_565 ?
N3 Tb1 N1 71.0(4) . . ?
N3 Tb1 N5 109.6(6) . . ?
O18 P1 O11 109.0(8) . . ?
O18 P1 O23 111.0(5) . 6_565 ?
O18 P1 O23 111.0(5) . . ?
O23 P1 O11 107.9(5) . . ?
O23 P1 O11 107.9(5) 6_565 . ?
O23 P1 O23 110.1(9) . 6_565 ?
W1 O1 Tb1 152.2(6) . . ?
W1 O2 W2 131.4(6) . . ?
W6 O3 W1 129.4(6) . . ?
W1 O4 W1 148.6(9) 6_565 . ?
W2 O6 W3 150.6(6) . . ?
W2 O7 W6 127.6(5) . . ?
W2 O8 W2 148.6(8) 6_565 . ?
W3 O10 W4 126.9(5) . . ?
W4 O11 W3 90.1(4) . . ?
W4 O11 W3 90.1(4) 6_565 . ?
W4 O11 W4 90.1(4) . 6_565 ?
P1 O11 W3 129.2(8) . . ?
P1 O11 W4 123.1(5) . 6_565 ?
P1 O11 W4 123.1(5) . . ?
W4 O13 W5 150.4(6) . . ?
W4 O14 W6 146.7(5) . . ?
W4 O16 W4 126.4(8) . 6_565 ?
W6 O17 W5 153.0(5) . . ?
W5 O18 W5 90.4(4) 6_565 . ?
P1 O18 W5 129.6(3) . . ?
P1 O18 W5 129.6(3) . 6_565 ?
W5 O19 Tb1 142.5(5) . . ?
W5 O21 W5 122.3(7) 6_565 . ?
W1 O23 W2 89.4(3) 6_565 6_565 ?
W6 O23 W1 90.4(3) 6_565 6_565 ?
W6 O23 W2 89.0(3) 6_565 6_565 ?
P1 O23 W1 125.1(5) . 6_565 ?
P1 O23 W2 125.0(6) . 6_565 ?
P1 O23 W6 126.5(6) . 6_565 ?
C2 N1 Tb1 123.1(10) . . ?
C9 N1 Tb1 124.6(9) . . ?
C9 N1 C2 109.6(12) . . ?
C10 N2 C2 118.2(15) . . ?
C10 N3 Tb1 123.5(8) 6_565 . ?
C10 N3 Tb1 123.5(8) . . ?
C10 N3 C10 108.3(15) . 6_565 ?
C14 N4 C9 123.8(15) . . ?
C14 N5 Tb1 119.8(9) 6_565 . ?
C14 N5 Tb1 119.8(9) . . ?
C14 N5 C14 109.8(15) 6_565 . ?
N1 C2 N2 132.6(16) . . ?
N1 C2 C3 109.7(13) . . ?
N2 C2 C3 117.6(14) . . ?
C4 C3 C2 135.1(11) . . ?
C4 C3 C8 120.0 . . ?
C8 C3 C2 104.7(11) . . ?
C3 C4 H4 120.0 . . ?
C3 C4 C5 120.0 . . ?
C5 C4 H4 120.0 . . ?
C4 C5 H5 120.0 . . ?
C4 C5 C6 120.0 . . ?
C6 C5 H5 120.0 . . ?
C5 C6 H6 120.0 . . ?
C5 C6 C7 120.0 . . ?
C7 C6 H6 120.0 . . ?
C6 C7 H7 120.0 . . ?
C8 C7 C6 120.0 . . ?
C8 C7 H7 120.0 . . ?
C3 C8 C9 109.1(11) . . ?
C7 C8 C3 120.0 . . ?
C7 C8 C9 130.8(11) . . ?
N1 C9 C8 106.7(13) . . ?
N4 C9 N1 127.5(14) . . ?
N4 C9 C8 125.8(14) . . ?
N2 C10 N3 130.1(13) . . ?
N2 C10 C11 120.4(11) . . ?
N3 C10 C11 108.8(11) . . ?
C11 C11 C10 107.0(6) 6_565 . ?
C11 C11 C12 123.7(10) 6_565 . ?
C12 C11 C10 128.8(12) . . ?
C11 C12 H12 123.7 . . ?
C11 C12 C13 112.6(18) . . ?
C13 C12 H12 123.7 . . ?
C12 C13 C13 123.5(10) . 6_565 ?
C12 C13 H13 118.2 . . ?
C13 C13 H13 118.2 6_565 . ?
N4 C14 N5 128.3(13) . . ?
N4 C14 C15 123.8(13) . . ?
N5 C14 C15 107.4(11) . . ?
C15 C15 C14 107.7(7) 6_565 . ?
C15 C15 C16 122.1(10) 6_565 . ?
C16 C15 C14 130.2(15) . . ?
C15 C16 H16 121.9 . . ?
C17 C16 C15 116.1(17) . . ?
C17 C16 H16 121.9 . . ?
C16 C17 C17 121.8(10) . 6_565 ?
C16 C17 H17 119.1 . . ?
C17 C17 H17 119.1 6_565 . ?
C22 N6 C18 111.6(13) . . ?
C22 N6 C26 112.4(14) . . ?
C22 N6 C30 102.8(14) . . ?
C26 N6 C18 101.4(13) . . ?
C26 N6 C30 114.5(13) . . ?
C30 N6 C18 114.7(14) . . ?
N6 C18 H18A 108.8 . . ?
N6 C18 H18B 108.8 . . ?
H18A C18 H18B 107.7 . . ?
C19 C18 N6 113.9(14) . . ?
C19 C18 H18A 108.8 . . ?
C19 C18 H18B 108.8 . . ?
C18 C19 H19A 109.9 . . ?
C18 C19 H19B 109.9 . . ?
C18 C19 C20 109.0(14) . . ?
H19A C19 H19B 108.3 . . ?
C20 C19 H19A 109.9 . . ?
C20 C19 H19B 109.9 . . ?
C19 C20 H20A 108.8 . . ?
C19 C20 H20B 108.8 . . ?
H20A C20 H20B 107.6 . . ?
C21 C20 C19 114.0(17) . . ?
C21 C20 H20A 108.8 . . ?
C21 C20 H20B 108.8 . . ?
C20 C21 H21A 109.5 . . ?
C20 C21 H21B 109.5 . . ?
C20 C21 H21C 109.5 . . ?
H21A C21 H21B 109.5 . . ?
H21A C21 H21C 109.5 . . ?
H21B C21 H21C 109.5 . . ?
N6 C22 H22A 108.8 . . ?
N6 C22 H22B 108.8 . . ?
N6 C22 C23 114.0(15) . . ?
H22A C22 H22B 107.6 . . ?
C23 C22 H22A 108.8 . . ?
C23 C22 H22B 108.8 . . ?
C22 C23 H23A 110.8 . . ?
C22 C23 H23B 110.8 . . ?
C22 C23 C24 104.9(14) . . ?
H23A C23 H23B 108.8 . . ?
C24 C23 H23A 110.8 . . ?
C24 C23 H23B 110.8 . . ?
C23 C24 H24A 109.6 . . ?
C23 C24 H24B 109.6 . . ?
H24A C24 H24B 108.1 . . ?
C25 C24 C23 110.3(17) . . ?
C25 C24 H24A 109.6 . . ?
C25 C24 H24B 109.6 . . ?
C24 C25 H25A 109.5 . . ?
C24 C25 H25B 109.5 . . ?
C24 C25 H25C 109.5 . . ?
H25A C25 H25B 109.5 . . ?
H25A C25 H25C 109.5 . . ?
H25B C25 H25C 109.5 . . ?
H25D C25 H25E 109.5 . . ?
H25D C25 H25F 109.5 . . ?
H25E C25 H25F 109.5 . . ?
N6 C26 H26A 108.7 . . ?
N6 C26 H26B 108.7 . . ?
N6 C26 C27 114.3(14) . . ?
H26A C26 H26B 107.6 . . ?
C27 C26 H26A 108.7 . . ?
C27 C26 H26B 108.7 . . ?
C26 C27 H27A 110.2 . . ?
C26 C27 H27B 110.2 . . ?
C26 C27 C28 107.5(14) . . ?
H27A C27 H27B 108.5 . . ?
C28 C27 H27A 110.2 . . ?
C28 C27 H27B 110.2 . . ?
C27 C28 H28A 109.1 . . ?
C27 C28 H28B 109.1 . . ?
H28A C28 H28B 107.8 . . ?
C29 C28 C27 112.6(17) . . ?
C29 C28 H28A 109.1 . . ?
C29 C28 H28B 109.1 . . ?
C28 C29 H29A 109.5 . . ?
C28 C29 H29B 109.5 . . ?
C28 C29 H29C 109.5 . . ?
H29A C29 H29B 109.5 . . ?
H29A C29 H29C 109.5 . . ?
H29B C29 H29C 109.5 . . ?
N6 C30 H30A 108.7 . . ?
N6 C30 H30B 108.7 . . ?
H30A C30 H30B 107.6 . . ?
C31 C30 N6 114.0(14) . . ?
C31 C30 H30A 108.7 . . ?
C31 C30 H30B 108.7 . . ?
C30 C31 H31A 109.2 . . ?
C30 C31 H31B 109.2 . . ?
C30 C31 C32 111.9(14) . . ?
H31A C31 H31B 107.9 . . ?
C32 C31 H31A 109.2 . . ?
C32 C31 H31B 109.2 . . ?
C31 C32 H32A 110.1 . . ?
C31 C32 H32B 110.1 . . ?
H32A C32 H32B 108.4 . . ?
C33 C32 C31 108.1(16) . . ?
C33 C32 H32A 110.1 . . ?
C33 C32 H32B 110.1 . . ?
C32 C33 H33A 109.5 . . ?
C32 C33 H33B 109.5 . . ?
C32 C33 H33C 109.5 . . ?
H33A C33 H33B 109.5 . . ?
H33A C33 H33C 109.5 . . ?
H33B C33 H33C 109.5 . . ?
H33D C33 H33E 109.5 . . ?
H33D C33 H33F 109.5 . . ?
H33E C33 H33F 109.5 . . ?
C34 N7 H7A 117.5 . . ?
C34 N7 H7A 117.5 6_565 . ?
C34 N7 C34 98.4 . 6_565 ?
C36 N7 H7A 117.5 . . ?
C36 N7 C34 101.2 . 6_565 ?
C36 N7 C34 101.2 . . ?
N7 C34 H34A 108.8 . . ?
N7 C34 H34B 108.8 . . ?
H34A C34 H34B 107.7 . . ?
C35 C34 N7 113.8 . . ?
C35 C34 H34A 108.8 . . ?
C35 C34 H34B 108.8 . . ?
C34 C35 H35A 109.5 . . ?
C34 C35 H35B 109.5 . . ?
C34 C35 H35C 109.5 . . ?
H35A C35 H35B 109.5 . . ?
H35A C35 H35C 109.5 . . ?
H35B C35 H35C 109.5 . . ?
N7 C36 H36A 109.6 . . ?
N7 C36 H36B 109.6 . . ?
H36A C36 H36B 108.1 . . ?
C37 C36 N7 110.3 . . ?
C37 C36 H36A 109.6 . . ?
C37 C36 H36B 109.6 . . ?
C36 C37 H37A 109.5 . . ?
C36 C37 H37B 109.5 . . ?
C36 C37 H37C 109.5 . . ?
H37A C37 H37B 109.5 . . ?
H37A C37 H37C 109.5 . . ?
H37B C37 H37C 109.5 . . ?
C38 N8 C40 113.5 . . ?
C38A N8 H8 144(6) . . ?
C40A N8 C38A 112.6 . . ?
C40A N8 H8 93(6) . . ?
N8 C38 H38A 108.1 . . ?
N8 C38 H38B 108.1 . . ?
H38A C38 H38B 107.3 . . ?
C39 C38 N8 117.0 . . ?
C39 C38 H38A 108.1 . . ?
C39 C38 H38B 108.1 . . ?
N8 C38A H38C 111.5 . . ?
N8 C38A H38D 111.5 . . ?
N8 C38A C39 101.5 . . ?
H38C C38A H38D 109.3 . . ?
C39 C38A H38C 111.5 . . ?
C39 C38A H38D 111.5 . . ?
C38 C39 H39D 109.5 . . ?
C38 C39 H39E 109.5 . . ?
C38 C39 H39F 109.5 . . ?
C38A C39 H39A 109.5 . . ?
C38A C39 H39B 109.5 . . ?
C38A C39 H39C 109.5 . . ?
H39D C39 H39E 109.5 . . ?
H39D C39 H39F 109.5 . . ?
H39E C39 H39F 109.5 . . ?
H39A C39 H39B 109.5 . . ?
H39A C39 H39C 109.5 . . ?
H39B C39 H39C 109.5 . . ?
N8 C40 H40A 112.1 . . ?
N8 C40 H40B 112.1 . . ?
H40A C40 H40B 109.7 . . ?
C41 C40 N8 98.3 . . ?
C41 C40 H40A 112.1 . . ?
C41 C40 H40B 112.1 . . ?
N8 C40A H40C 108.8 . . ?
N8 C40A H40D 108.8 . . ?
N8 C40A C41 113.7 . . ?
H40C C40A H40D 107.7 . . ?
C41 C40A H40C 108.8 . . ?
C41 C40A H40D 108.8 . . ?
C40 C41 H41D 109.5 . . ?
C40 C41 H41E 109.5 . . ?
C40 C41 H41F 109.5 . . ?
C40A C41 H41A 109.5 . . ?
C40A C41 H41B 109.5 . . ?
C40A C41 H41C 109.5 . . ?
H41D C41 H41E 109.5 . . ?
H41D C41 H41F 109.5 . . ?
H41E C41 H41F 109.5 . . ?
H41A C41 H41B 109.5 . . ?
H41A C41 H41C 109.5 . . ?
H41B C41 H41C 109.5 . . ?

loop_
_geom_bond_atom_site_label_1
_geom_bond_atom_site_label_2
_geom_bond_distance
_geom_bond_site_symmetry_2
_geom_bond_publ_flag
W1 O1 1.852(11) . ?
W1 O2 1.923(11) . ?
W1 O3 1.936(12) . ?
W1 O4 1.895(4) . ?
W1 O5 1.697(10) . ?
W1 O23 2.492(10) 6_565 ?
W2 O2 1.928(11) . ?
W2 O6 1.901(11) . ?
W2 O7 1.895(11) . ?
W2 O8 1.905(4) . ?
W2 O9 1.699(11) . ?
W2 O23 2.498(10) 6_565 ?
W3 O6 1.909(11) 6_565 ?
W3 O6 1.909(11) . ?
W3 O10 1.878(11) . ?
W3 O10 1.878(11) 6_565 ?
W3 O11 2.440(13) . ?
W3 O12 1.704(15) . ?
W4 O10 1.975(12) . ?
W4 O11 2.429(9) . ?
W4 O13 1.793(10) . ?
W4 O14 1.881(10) . ?
W4 O15 1.694(10) . ?
W4 O16 1.925(7) . ?
W5 O13 2.077(9) . ?
W5 O17 1.922(10) . ?
W5 O18 2.390(9) . ?
W5 O19 1.765(9) . ?
W5 O20 1.686(11) . ?
W5 O21 1.936(7) . ?
W6 O3 1.910(10) . ?
W6 O7 1.937(11) . ?
W6 O14 1.912(9) . ?
W6 O17 1.871(10) . ?
W6 O22 1.684(11) . ?
W6 O23 2.405(11) 6_565 ?
Tb1 O1 2.389(10) . ?
Tb1 O1 2.389(10) 6_565 ?
Tb1 O19 2.361(10) . ?
Tb1 O19 2.361(10) 6_565 ?
Tb1 N1 2.465(11) 6_565 ?
Tb1 N1 2.465(11) . ?
Tb1 N3 2.452(16) . ?
Tb1 N5 2.467(16) . ?
P1 O11 1.547(13) . ?
P1 O18 1.478(13) . ?
P1 O23 1.532(10) 6_565 ?
P1 O23 1.531(10) . ?
N1 C2 1.372(18) . ?
N1 C9 1.367(15) . ?
N2 C2 1.384(19) . ?
N2 C10 1.343(18) . ?
N3 C10 1.381(13) 6_565 ?
N3 C10 1.381(13) . ?
N4 C9 1.340(18) . ?
N4 C14 1.292(17) . ?
N5 C14 1.373(13) . ?
N5 C14 1.373(13) 6_565 ?
C2 C3 1.457(19) . ?
C3 C4 1.3900 . ?
C3 C8 1.3900 . ?
C4 H4 0.9500 . ?
C4 C5 1.3900 . ?
C5 H5 0.9500 . ?
C5 C6 1.3900 . ?
C6 H6 0.9500 . ?
C6 C7 1.3900 . ?
C7 H7 0.9500 . ?
C7 C8 1.3900 . ?
C8 C9 1.467(14) . ?
C10 C11 1.464(15) . ?
C11 C11 1.383(18) 6_565 ?
C11 C12 1.384(15) . ?
C12 H12 0.9500 . ?
C12 C13 1.384(15) . ?
C13 C13 1.391(19) 6_565 ?
C13 H13 0.9500 . ?
C14 C15 1.456(15) . ?
C15 C15 1.36(3) 6_565 ?
C15 C16 1.399(14) . ?
C16 H16 0.9500 . ?
C16 C17 1.379(15) . ?
C17 C17 1.391(19) 6_565 ?
C17 H17 0.9500 . ?
N6 C18 1.520(12) . ?
N6 C22 1.500(12) . ?
N6 C26 1.506(12) . ?
N6 C30 1.520(12) . ?
C18 H18A 0.9900 . ?
C18 H18B 0.9900 . ?
C18 C19 1.511(12) . ?
C19 H19A 0.9900 . ?
C19 H19B 0.9900 . ?
C19 C20 1.523(12) . ?
C20 H20A 0.9900 . ?
C20 H20B 0.9900 . ?
C20 C21 1.472(12) . ?
C21 H21A 0.9800 . ?
C21 H21B 0.9800 . ?
C21 H21C 0.9800 . ?
C22 H22A 0.9900 . ?
C22 H22B 0.9900 . ?
C22 C23 1.518(12) . ?
C23 H23A 0.9900 . ?
C23 H23B 0.9900 . ?
C23 C24 1.538(12) . ?
C24 H24A 0.9900 . ?
C24 H24B 0.9900 . ?
C24 C25 1.497(12) . ?
C25 H25A 0.9800 . ?
C25 H25B 0.9800 . ?
C25 H25C 0.9800 . ?
C25 H25D 0.9800 . ?
C25 H25E 0.9800 . ?
C25 H25F 0.9800 . ?
C26 H26A 0.9900 . ?
C26 H26B 0.9900 . ?
C26 C27 1.514(12) . ?
C27 H27A 0.9900 . ?
C27 H27B 0.9900 . ?
C27 C28 1.525(12) . ?
C28 H28A 0.9900 . ?
C28 H28B 0.9900 . ?
C28 C29 1.499(12) . ?
C29 H29A 0.9800 . ?
C29 H29B 0.9800 . ?
C29 H29C 0.9800 . ?
C30 H30A 0.9900 . ?
C30 H30B 0.9900 . ?
C30 C31 1.515(12) . ?
C31 H31A 0.9900 . ?
C31 H31B 0.9900 . ?
C31 C32 1.526(12) . ?
C32 H32A 0.9900 . ?
C32 H32B 0.9900 . ?
C32 C33 1.490(12) . ?
C33 H33A 0.9800 . ?
C33 H33B 0.9800 . ?
C33 H33C 0.9800 . ?
C33 H33D 0.9800 . ?
C33 H33E 0.9800 . ?
C33 H33F 0.9800 . ?
N7 H7A 1.0000 . ?
N7 C34 1.4944 6_565 ?
N7 C34 1.4944 . ?
N7 C36 1.4917 . ?
C34 H34A 0.9900 . ?
C34 H34B 0.9900 . ?
C34 C35 1.4720 . ?
C35 H35A 0.9800 . ?
C35 H35B 0.9800 . ?
C35 H35C 0.9800 . ?
C36 H36A 0.9900 . ?
C36 H36B 0.9900 . ?
C36 C37 1.4859 . ?
C37 H37A 0.9800 . ?
C37 H37B 0.9800 . ?
C37 H37C 0.9800 . ?
N8 C38 1.5510 . ?
N8 C38A 1.5896 . ?
N8 C40 1.7943 . ?
N8 C40A 1.5231 . ?
N8 H8 0.86(2) . ?
C38 H38A 0.9900 . ?
C38 H38B 0.9900 . ?
C38 C39 1.5371 . ?
C38A H38C 0.9900 . ?
C38A H38D 0.9900 . ?
C38A C39 1.8056 . ?
C39 H39D 0.9800 . ?
C39 H39E 0.9800 . ?
C39 H39F 0.9800 . ?
C39 H39A 0.9800 . ?
C39 H39B 0.9800 . ?
C39 H39C 0.9800 . ?
C40 H40A 0.9900 . ?
C40 H40B 0.9900 . ?
C40 C41 1.5857 . ?
C40A H40C 0.9900 . ?
C40A H40D 0.9900 . ?
C40A C41 1.5355 . ?
C41 H41D 0.9800 . ?
C41 H41E 0.9800 . ?
C41 H41F 0.9800 . ?
C41 H41A 0.9800 . ?
C41 H41B 0.9800 . ?
C41 H41C 0.9800 . ?

loop_
_geom_torsion_atom_site_label_1
_geom_torsion_atom_site_label_2
_geom_torsion_atom_site_label_3
_geom_torsion_atom_site_label_4
_geom_torsion
_geom_torsion_site_symmetry_1
_geom_torsion_site_symmetry_2
_geom_torsion_site_symmetry_3
_geom_torsion_site_symmetry_4
_geom_torsion_publ_flag
Tb1 N1 C2 N2 22(3) . . . . ?
Tb1 N1 C2 C3 -156.9(9) . . . . ?
Tb1 N1 C9 N4 -23(2) . . . . ?
Tb1 N1 C9 C8 157.6(9) . . . . ?
Tb1 N3 C10 N2 -35(3) . . . . ?
Tb1 N3 C10 C11 153.7(12) . . . . ?
Tb1 N5 C14 N4 45(2) . . . . ?
Tb1 N5 C14 C15 -142.9(10) . . . . ?
O1 W1 O4 W1 32.7(18) . . . 6_565 ?
O2 W1 O1 Tb1 90.9(16) . . . . ?
O2 W1 O4 W1 -123.6(18) . . . 6_565 ?
O2 W2 O7 W6 -66.9(7) . . . . ?
O3 W1 O1 Tb1 157.5(11) . . . . ?
O3 W1 O4 W1 -55(3) . . . 6_565 ?
O3 W6 O17 W5 -112.8(12) . . . . ?
O4 W1 O1 Tb1 2.8(12) . . . . ?
O5 W1 O1 Tb1 -101.5(12) . . . . ?
O5 W1 O4 W1 137.5(18) . . . 6_565 ?
O6 W2 O7 W6 87.8(7) . . . . ?
O6 W3 O10 W4 -88.8(7) . . . . ?
O6 W3 O10 W4 -16.0(15) 6_565 . . . ?
O7 W6 O17 W5 -30.7(18) . . . . ?
O8 W2 O7 W6 8.8(18) . . . . ?
O9 W2 O7 W6 -169.2(7) . . . . ?
O10 W3 O10 W4 66.9(8) 6_565 . . . ?
O10 W4 O13 W5 47.9(18) . . . . ?
O10 W4 O14 W6 -126.0(13) . . . . ?
O11 W3 O10 W4 -4.3(6) . . . . ?
O11 W4 O13 W5 54.3(11) . . . . ?
O11 W4 O14 W6 -55.0(13) . . . . ?
O11 P1 O18 W5 -67.0(7) . . . . ?
O11 P1 O18 W5 67.0(7) . . . 6_565 ?
O11 P1 O23 W1 176.2(7) . . . 6_565 ?
O11 P1 O23 W2 57.8(8) . . . 6_565 ?
O11 P1 O23 W6 -61.6(9) . . . 6_565 ?
O12 W3 O10 W4 169.7(7) . . . . ?
O13 W4 O14 W6 30.8(13) . . . . ?
O13 W5 O19 Tb1 -23.7(18) . . . . ?
O14 W4 O13 W5 -31.8(11) . . . . ?
O14 W6 O17 W5 44.2(12) . . . . ?
O15 W4 O13 W5 -132.5(11) . . . . ?
O15 W4 O14 W6 135.3(12) . . . . ?
O16 W4 O13 W5 125.7(11) . . . . ?
O16 W4 O14 W6 -61(2) . . . . ?
O17 W5 O19 Tb1 -95.8(9) . . . . ?
O18 W5 O19 Tb1 -10.2(8) . . . . ?
O18 P1 O11 W3 180.000(1) . . . . ?
O18 P1 O11 W4 57.7(6) . . . . ?
O18 P1 O11 W4 -57.7(6) . . . 6_565 ?
O18 P1 O23 W1 -64.4(9) . . . 6_565 ?
O18 P1 O23 W2 177.2(6) . . . 6_565 ?
O18 P1 O23 W6 57.7(8) . . . 6_565 ?
O20 W5 O19 Tb1 158.9(9) . . . . ?
O21 W5 O19 Tb1 60.8(10) . . . . ?
O22 W6 O17 W5 145.1(12) . . . . ?
O23 W1 O1 Tb1 88.5(11) 6_565 . . . ?
O23 W1 O4 W1 -53.8(18) 6_565 . . 6_565 ?
O23 W2 O7 W6 2.4(6) 6_565 . . . ?
O23 W6 O17 W5 -41.8(12) 6_565 . . . ?
O23 P1 O11 W3 59.4(5) 6_565 . . . ?
O23 P1 O11 W3 -59.4(5) . . . . ?
O23 P1 O11 W4 -178.2(7) 6_565 . . 6_565 ?
O23 P1 O11 W4 -62.9(10) 6_565 . . . ?
O23 P1 O11 W4 62.9(10) . . . 6_565 ?
O23 P1 O11 W4 178.2(7) . . . . ?
O23 P1 O18 W5 -174.3(6) 6_565 . . 6_565 ?
O23 P1 O18 W5 174.3(6) . . . . ?
O23 P1 O18 W5 51.6(10) 6_565 . . . ?
O23 P1 O18 W5 -51.6(10) . . . 6_565 ?
O23 P1 O23 W1 58.8(11) 6_565 . . 6_565 ?
O23 P1 O23 W2 -59.6(10) 6_565 . . 6_565 ?
O23 P1 O23 W6 -179.09(13) 6_565 . . 6_565 ?
N1 C2 C3 C4 -177.7(10) . . . . ?
N1 C2 C3 C8 -4.1(15) . . . . ?
N2 C2 C3 C4 3(2) . . . . ?
N2 C2 C3 C8 176.5(13) . . . . ?
N2 C10 C11 C11 -170.5(14) . . . 6_565 ?
N2 C10 C11 C12 2(3) . . . . ?
N3 C10 C11 C11 1.5(16) . . . 6_565 ?
N3 C10 C11 C12 174(2) . . . . ?
N4 C14 C15 C15 171.5(13) . . . 6_565 ?
N4 C14 C15 C16 -10(3) . . . . ?
N5 C14 C15 C15 -1.1(13) . . . 6_565 ?
N5 C14 C15 C16 177.2(19) . . . . ?
C2 N1 C9 N4 175.3(16) . . . . ?
C2 N1 C9 C8 -4.3(17) . . . . ?
C2 N2 C10 N3 -5(3) . . . . ?
C2 N2 C10 C11 164.8(15) . . . . ?
C2 C3 C4 C5 172.9(16) . . . . ?
C2 C3 C8 C7 -174.8(12) . . . . ?
C2 C3 C8 C9 1.4(12) . . . . ?
C3 C4 C5 C6 0.0 . . . . ?
C3 C8 C9 N1 1.6(14) . . . . ?
C3 C8 C9 N4 -177.9(14) . . . . ?
C4 C3 C8 C7 0.0 . . . . ?
C4 C3 C8 C9 176.3(12) . . . . ?
C4 C5 C6 C7 0.0 . . . . ?
C5 C6 C7 C8 0.0 . . . . ?
C6 C7 C8 C3 0.0 . . . . ?
C6 C7 C8 C9 -175.3(15) . . . . ?
C7 C8 C9 N1 177.4(10) . . . . ?
C7 C8 C9 N4 -2(2) . . . . ?
C8 C3 C4 C5 0.0 . . . . ?
C9 N1 C2 N2 -175.4(18) . . . . ?
C9 N1 C2 C3 5.3(18) . . . . ?
C9 N4 C14 N5 -1(3) . . . . ?
C9 N4 C14 C15 -171.9(15) . . . . ?
C10 N2 C2 N1 12(3) . . . . ?
C10 N2 C2 C3 -168.5(14) . . . . ?
C10 N3 C10 N2 168.5(11) 6_565 . . . ?
C10 N3 C10 C11 -2(3) 6_565 . . . ?
C10 C11 C12 C13 -175.3(19) . . . . ?
C11 C11 C12 C13 -4(2) 6_565 . . . ?
C11 C12 C13 C13 4(2) . . . 6_565 ?
C14 N4 C9 N1 -12(3) . . . . ?
C14 N4 C9 C8 167.5(15) . . . . ?
C14 N5 C14 N4 -170.4(10) 6_565 . . . ?
C14 N5 C14 C15 2(2) 6_565 . . . ?
C14 C15 C16 C17 -178(2) . . . . ?
C15 C15 C16 C17 0(3) 6_565 . . . ?
C15 C16 C17 C17 0(3) . . . 6_565 ?
N6 C18 C19 C20 173.1(18) . . . . ?
N6 C22 C23 C24 -175(2) . . . . ?
N6 C26 C27 C28 177.2(18) . . . . ?
N6 C30 C31 C32 174.2(18) . . . . ?
C18 N6 C22 C23 -56(2) . . . . ?
C18 N6 C26 C27 176.5(19) . . . . ?
C18 N6 C30 C31 60(2) . . . . ?
C18 C19 C20 C21 111(3) . . . . ?
C22 N6 C18 C19 -65(2) . . . . ?
C22 N6 C26 C27 57(2) . . . . ?
C22 N6 C30 C31 -178(2) . . . . ?
C22 C23 C24 C25 -170(3) . . . . ?
C26 N6 C18 C19 175(2) . . . . ?
C26 N6 C22 C23 57(2) . . . . ?
C26 N6 C30 C31 -56(2) . . . . ?
C26 C27 C28 C29 172(3) . . . . ?
C30 N6 C18 C19 51(2) . . . . ?
C30 N6 C22 C23 -179.6(19) . . . . ?
C30 N6 C26 C27 -59(2) . . . . ?
C30 C31 C32 C33 85(3) . . . . ?
C34 N7 C34 C35 170.2 6_565 . . . ?
C34 N7 C36 C37 -129.5 . . . . ?
C34 N7 C36 C37 129.5 6_565 . . . ?
C36 N7 C34 C35 66.9 . . . . ?
C38 N8 C40 C41 47.0 . . . . ?
C38A N8 C40A C41 -56.8 . . . . ?
C40 N8 C38 C39 67.4 . . . . ?
C40A N8 C38A C39 -58.1 . . . . ?

loop_
_smtbx_masks_void_nr
_smtbx_masks_void_average_x
_smtbx_masks_void_average_y
_smtbx_masks_void_average_z
_smtbx_masks_void_volume
_smtbx_masks_void_count_electrons
_smtbx_masks_void_content
1 -0.210 0.000 -0.210 1715.3 481.0 '12 CH2Cl2'
2 -0.491 0.500 0.009 1715.3 481.0 '12 CH2Cl2'
